data_7107564
loop_
_publ_author_name
'Rebecca Docherty'
'Floriana Tuna'
'Colin Kilner'
'Eric McInnes'
'Malcolm A.Halcrow'

_publ_section_title
;
 Suppression of the Jahn-Teller distortion in a six-coordinate copper(II)
 complex by doping it into a host lattice
;
_journal_name_full Chem.Commun.
_journal_page_first 4055
_journal_paper_doi 10.1039/c2cc30873h
_journal_volume 48
_journal_year 2012
_chemical_formula_moiety 'C30 H22 Cu N6, 2[B F4]'
_chemical_formula_sum 'C30 H22 B2 Cu F8 N6'
_chemical_formula_weight 703.70
_chemical_name_systematic
;
Bis(2,2':6',2''-terpyridine)copper(II) ditetrafluoroborate
;
_space_group_IT_number 9
_symmetry_cell_setting monoclinic
_symmetry_space_group_name_Hall 'C -2yc'
_symmetry_space_group_name_H-M 'C 1 c 1'
_atom_sites_solution_hydrogens geom
_atom_sites_solution_primary direct
_atom_sites_solution_secondary difmap
_audit_creation_method SHELXL-97
_cell_angle_alpha 90.00
_cell_angle_beta 95.776(4)
_cell_angle_gamma 90.00
_cell_formula_units_Z 4
_cell_length_a 12.6690(10)
_cell_length_b 12.5211(10)
_cell_length_c 19.4354(16)
_cell_measurement_reflns_used 33789
_cell_measurement_temperature 150(2)
_cell_measurement_theta_max 28.21
_cell_measurement_theta_min 2.11
_cell_volume 3067.4(4)
_computing_cell_refinement 'APEX 2 software, Bruker Nonius 2004'
_computing_data_collection 'APEX 2 software, Bruker Nonius 2004'
_computing_data_reduction 'SAINT, Bruker Nonius 2004'
_computing_molecular_graphics 'XSEED (Barbour, 2001)'
_computing_publication_material 'local program'
_computing_structure_refinement 'SHELXL-97 (Sheldrick, 1997)'
_computing_structure_solution 'SHELXS-97 (Sheldrick, 1990)'
_diffrn_ambient_temperature 150(2)
_diffrn_detector_area_resol_mean '120 microns'
_diffrn_measured_fraction_theta_full 0.994
_diffrn_measured_fraction_theta_max 0.994
_diffrn_measurement_device_type 'Bruker X8 Apex diffractometer'
_diffrn_measurement_method 'Rotation images'
_diffrn_radiation_monochromator graphite
_diffrn_radiation_source 'rotating anode'
_diffrn_radiation_type MoK\a
_diffrn_radiation_wavelength 0.71073
_diffrn_reflns_av_R_equivalents 0.0693
_diffrn_reflns_av_sigmaI/netI 0.0502
_diffrn_reflns_limit_h_max 16
_diffrn_reflns_limit_h_min -15
_diffrn_reflns_limit_k_max 16
_diffrn_reflns_limit_k_min -16
_diffrn_reflns_limit_l_max 25
_diffrn_reflns_limit_l_min -25
_diffrn_reflns_number 33789
_diffrn_reflns_theta_full 28.21
_diffrn_reflns_theta_max 28.21
_diffrn_reflns_theta_min 2.11
_diffrn_standards_decay_% 0
_diffrn_standards_interval_count 0
_diffrn_standards_interval_time 0
_diffrn_standards_number 0
_exptl_absorpt_coefficient_mu 0.793
_exptl_absorpt_correction_T_max 0.842
_exptl_absorpt_correction_T_min 0.665
_exptl_absorpt_correction_type multi-scan
_exptl_absorpt_process_details
;
Sheldrick, G. M. (2002). SADABS v. 2.03. University of
G/ottingen, Germany.
;
_exptl_crystal_colour green
_exptl_crystal_density_diffrn 1.524
_exptl_crystal_density_method 'not measured'
_exptl_crystal_description 'rectangular prism'
_exptl_crystal_F_000 1420
_exptl_crystal_size_max 0.15
_exptl_crystal_size_mid 0.14
_exptl_crystal_size_min 0.11
_refine_diff_density_max 2.445
_refine_diff_density_min -0.609
_refine_diff_density_rms 0.135
_refine_ls_abs_structure_details 'Flack H D (1983), Acta Cryst. A39, 876-881'
_refine_ls_abs_structure_Flack 0.207(18)
_refine_ls_extinction_method none
_refine_ls_goodness_of_fit_ref 1.063
_refine_ls_hydrogen_treatment constr
_refine_ls_matrix_type full
_refine_ls_number_parameters 422
_refine_ls_number_reflns 7025
_refine_ls_number_restraints 22
_refine_ls_restrained_S_all 1.064
_refine_ls_R_factor_all 0.0765
_refine_ls_R_factor_gt 0.0705
_refine_ls_shift/su_max 0.000
_refine_ls_shift/su_mean 0.000
_refine_ls_structure_factor_coef Fsqd
_refine_ls_weighting_details 'calc w=1/[\s^2^(Fo^2^)+(0.1270P)^2^+8.1077P] where P=(Fo^2^+2Fc^2^)/3'
_refine_ls_weighting_scheme calc
_refine_ls_wR_factor_gt 0.1970
_refine_ls_wR_factor_ref 0.2036
_reflns_number_gt 6372
_reflns_number_total 7025
_reflns_threshold_expression >2sigma(I)
_cod_data_source_file c2cc30873h.txt
_cod_data_source_block mh400lt
_cod_depositor_comments
;
 Correcting the order of the data values in the _atom_type loop.

 Antanas Vaitkus,
 2018-07-07
;
_cod_original_sg_symbol_H-M 'C c'
_cod_database_code 7107564

loop_
_symmetry_equiv_pos_as_xyz
'x, y, z'
'x, -y, z+1/2'
'x+1/2, y+1/2, z'
'x+1/2, -y+1/2, z+1/2'

loop_
_atom_site_label
_atom_site_type_symbol
_atom_site_fract_x
_atom_site_fract_y
_atom_site_fract_z
_atom_site_U_iso_or_equiv
_atom_site_adp_type
_atom_site_occupancy
_atom_site_symmetry_multiplicity
_atom_site_calc_flag
_atom_site_refinement_flags
_atom_site_disorder_assembly
_atom_site_disorder_group
Cu1 Cu 0.75001(4) 0.72170(4) 0.75001(3) 0.03204(17) Uani 1 1 d . . .
N2 N 0.7417(4) 0.7298(3) 0.6428(2) 0.0264(9) Uani 1 1 d . . .
C3 C 0.6490(4) 0.7012(4) 0.6067(3) 0.0334(10) Uani 1 1 d . . .
C4 C 0.6399(5) 0.7101(5) 0.5345(3) 0.0420(12) Uani 1 1 d . . .
H4 H 0.5762 0.6897 0.5077 0.050 Uiso 1 1 calc R . .
C5 C 0.7285(5) 0.7509(6) 0.5016(3) 0.0433(12) Uani 1 1 d . . .
H5 H 0.7237 0.7581 0.4528 0.052 Uiso 1 1 calc R . .
C6 C 0.8211(6) 0.7795(5) 0.5417(4) 0.0431(15) Uani 1 1 d . . .
H6 H 0.8800 0.8065 0.5205 0.052 Uiso 1 1 calc R . .
C7 C 0.8264(5) 0.7680(4) 0.6140(3) 0.0317(10) Uani 1 1 d . . .
C8 C 0.5632(5) 0.6630(4) 0.6474(3) 0.0344(10) Uani 1 1 d . . .
N9 N 0.5904(4) 0.6583(3) 0.7172(2) 0.0334(9) Uani 1 1 d . . .
C10 C 0.5171(5) 0.6217(4) 0.7588(3) 0.0367(11) Uani 1 1 d . . .
H10 H 0.5364 0.6170 0.8072 0.044 Uiso 1 1 calc R . .
C11 C 0.4140(5) 0.5908(5) 0.7322(3) 0.0422(13) Uani 1 1 d . . .
H11 H 0.3644 0.5660 0.7621 0.051 Uiso 1 1 calc R . .
C12 C 0.3862(5) 0.5977(5) 0.6608(3) 0.0434(13) Uani 1 1 d . . .
H12 H 0.3168 0.5781 0.6419 0.052 Uiso 1 1 calc R . .
C13 C 0.4605(4) 0.6333(5) 0.6170(3) 0.0381(11) Uani 1 1 d . . .
H13 H 0.4427 0.6375 0.5684 0.046 Uiso 1 1 calc R . .
C14 C 0.9203(4) 0.7977(3) 0.6631(3) 0.0301(9) Uani 1 1 d . . .
N15 N 0.9067(4) 0.7927(3) 0.7315(2) 0.0333(9) Uani 1 1 d . . .
C16 C 0.9875(5) 0.8225(4) 0.7789(3) 0.0375(11) Uani 1 1 d . . .
H16 H 0.9770 0.8195 0.8266 0.045 Uiso 1 1 calc R . .
C17 C 1.0861(5) 0.8578(5) 0.7600(4) 0.0459(14) Uani 1 1 d . . .
H17 H 1.1413 0.8792 0.7939 0.055 Uiso 1 1 calc R . .
C18 C 1.0996(6) 0.8600(5) 0.6902(4) 0.0498(16) Uani 1 1 d . . .
H18 H 1.1658 0.8820 0.6760 0.060 Uiso 1 1 calc R . .
C19 C 1.0176(5) 0.8305(5) 0.6403(3) 0.0396(11) Uani 1 1 d . . .
H19 H 1.0271 0.8324 0.5924 0.048 Uiso 1 1 calc R . .
N20 N 0.7525(4) 0.7145(3) 0.8517(4) 0.0438(16) Uani 1 1 d . . .
C21 C 0.7173(4) 0.7987(4) 0.8898(3) 0.0322(10) Uani 1 1 d . . .
C22 C 0.7123(6) 0.7944(5) 0.9614(3) 0.0405(13) Uani 1 1 d . . .
H22 H 0.6893 0.8545 0.9857 0.049 Uiso 1 1 calc R . .
C23 C 0.7423(6) 0.6989(5) 0.9968(3) 0.0462(14) Uani 1 1 d . . .
H23 H 0.7365 0.6930 1.0450 0.055 Uiso 1 1 calc R . .
C24 C 0.7808(5) 0.6125(5) 0.9603(3) 0.0418(12) Uani 1 1 d . . .
H24 H 0.8042 0.5488 0.9836 0.050 Uiso 1 1 calc R . .
C25 C 0.7839(4) 0.6226(4) 0.8878(3) 0.0338(10) Uani 1 1 d . . .
C26 C 0.6854(4) 0.8938(4) 0.8448(3) 0.0316(10) Uani 1 1 d . . .
N27 N 0.6886(4) 0.8797(3) 0.7763(2) 0.0328(9) Uani 1 1 d . . .
C28 C 0.6577(5) 0.9603(4) 0.7316(3) 0.0398(12) Uani 1 1 d . . .
H28 H 0.6590 0.9489 0.6833 0.048 Uiso 1 1 calc R . .
C29 C 0.6235(5) 1.0613(5) 0.7551(4) 0.0437(13) Uani 1 1 d . . .
H29 H 0.6017 1.1167 0.7235 0.052 Uiso 1 1 calc R . .
C30 C 0.6233(5) 1.0757(5) 0.8255(4) 0.0502(16) Uani 1 1 d . . .
H30 H 0.6015 1.1422 0.8428 0.060 Uiso 1 1 calc R . .
C31 C 0.6552(5) 0.9922(4) 0.8723(3) 0.0431(13) Uani 1 1 d . . .
H31 H 0.6563 1.0021 0.9208 0.052 Uiso 1 1 calc R . .
C32 C 0.8228(4) 0.5386(4) 0.8419(3) 0.0332(10) Uani 1 1 d . . .
N33 N 0.8217(4) 0.5619(3) 0.7743(2) 0.0324(8) Uani 1 1 d . . .
C34 C 0.8575(5) 0.4902(4) 0.7294(3) 0.0392(11) Uani 1 1 d . . .
H34 H 0.8560 0.5090 0.6819 0.047 Uiso 1 1 calc R . .
C35 C 0.8966(5) 0.3892(5) 0.7508(3) 0.0441(13) Uani 1 1 d . . .
H35 H 0.9231 0.3412 0.7188 0.053 Uiso 1 1 calc R . .
C36 C 0.8957(6) 0.3609(5) 0.8207(4) 0.0446(14) Uani 1 1 d . . .
H36 H 0.9179 0.2917 0.8361 0.054 Uiso 1 1 calc R . .
C37 C 0.8614(5) 0.4364(4) 0.8680(3) 0.0391(11) Uani 1 1 d . . .
H37 H 0.8637 0.4200 0.9159 0.047 Uiso 1 1 calc R . .
B38 B 0.9945(8) 1.0112(7) 0.9401(4) 0.055(2) Uani 1 1 d . . .
F39 F 1.0336(5) 1.0362(4) 1.0077(2) 0.0712(14) Uani 1 1 d . . .
F40 F 0.9394(6) 1.1004(5) 0.9083(3) 0.095(2) Uani 1 1 d . . .
F41 F 1.0767(3) 0.9829(3) 0.90029(19) 0.0526(9) Uani 1 1 d . . .
F42 F 0.9253(4) 0.9230(4) 0.9409(3) 0.0730(13) Uani 1 1 d . . .
B43A B 1.0242(11) 0.5172(11) 1.0486(7) 0.054(4) Uiso 0.57 1 d PD A 1
F44A F 1.0137(7) 0.5728(7) 0.9857(4) 0.0564(18) Uiso 0.57 1 d PD A 1
F45A F 0.9826(9) 0.5755(9) 1.1009(5) 0.068(3) Uiso 0.57 1 d PD A 1
F46A F 1.1309(6) 0.4914(7) 1.0658(4) 0.0598(18) Uiso 0.57 1 d PD A 1
F47A F 0.9594(9) 0.4246(8) 1.0385(6) 0.085(3) Uiso 0.57 1 d PD A 1
B43B B 1.0190(12) 0.4988(12) 1.0622(8) 0.048(5) Uiso 0.43 1 d PD B 2
F44B F 1.0249(12) 0.5314(13) 0.9926(6) 0.089(4) Uiso 0.43 1 d PD B 2
F45B F 1.0015(9) 0.5956(8) 1.1000(5) 0.041(2) Uiso 0.43 1 d PD B 2
F46B F 1.1108(9) 0.4480(9) 1.0840(6) 0.066(3) Uiso 0.43 1 d PD B 2
F47B F 0.9282(9) 0.4361(9) 1.0616(6) 0.069(3) Uiso 0.43 1 d PD B 2

loop_
_atom_site_aniso_label
_atom_site_aniso_U_11
_atom_site_aniso_U_22
_atom_site_aniso_U_33
_atom_site_aniso_U_23
_atom_site_aniso_U_13
_atom_site_aniso_U_12
Cu1 0.0263(3) 0.0259(2) 0.0441(3) -0.0010(2) 0.0047(2) -0.0007(2)
N2 0.029(3) 0.026(2) 0.0223(17) 0.0006(13) -0.0036(16) -0.0030(15)
C3 0.028(3) 0.029(2) 0.044(3) -0.0016(18) 0.008(2) 0.0027(18)
C4 0.033(3) 0.047(3) 0.046(3) -0.002(2) 0.004(2) 0.001(2)
C5 0.042(3) 0.053(3) 0.036(3) 0.003(2) 0.009(2) -0.003(3)
C6 0.036(4) 0.046(3) 0.049(3) 0.002(2) 0.012(3) 0.006(2)
C7 0.026(3) 0.029(2) 0.041(2) 0.0032(18) 0.005(2) 0.0064(18)
C8 0.038(3) 0.029(2) 0.037(2) -0.0038(17) 0.006(2) 0.0035(19)
N9 0.033(2) 0.0264(18) 0.041(2) -0.0016(15) 0.0023(17) 0.0021(16)
C10 0.041(3) 0.029(2) 0.040(2) 0.0028(18) 0.005(2) 0.005(2)
C11 0.033(3) 0.036(3) 0.060(3) 0.002(2) 0.015(2) -0.007(2)
C12 0.031(3) 0.045(3) 0.054(3) -0.001(3) 0.005(2) -0.013(2)
C13 0.028(3) 0.042(3) 0.044(3) -0.003(2) 0.000(2) -0.002(2)
C14 0.028(3) 0.0211(18) 0.042(2) -0.0004(16) 0.0071(19) -0.0008(17)
N15 0.033(2) 0.0222(16) 0.046(2) -0.0011(15) 0.0102(18) 0.0009(15)
C16 0.036(3) 0.034(2) 0.042(3) -0.0023(19) 0.003(2) 0.005(2)
C17 0.033(3) 0.035(3) 0.068(4) -0.003(3) -0.002(3) -0.008(2)
C18 0.029(3) 0.041(3) 0.080(5) 0.005(3) 0.008(3) -0.009(2)
C19 0.027(3) 0.043(3) 0.049(3) 0.007(2) 0.007(2) -0.004(2)
N20 0.011(2) 0.0156(18) 0.104(5) -0.010(2) 0.001(2) -0.0036(14)
C21 0.027(3) 0.028(2) 0.041(3) 0.0007(19) 0.000(2) -0.0021(19)
C22 0.042(4) 0.038(3) 0.043(3) -0.011(2) 0.011(2) -0.004(2)
C23 0.057(4) 0.043(3) 0.038(3) -0.003(2) 0.005(3) -0.005(3)
C24 0.044(3) 0.040(3) 0.041(3) 0.003(2) 0.002(2) -0.007(2)
C25 0.027(3) 0.031(2) 0.043(3) 0.0017(19) 0.004(2) -0.0043(19)
C26 0.029(3) 0.024(2) 0.042(2) -0.0046(17) 0.0068(19) 0.0000(17)
N27 0.031(2) 0.0283(18) 0.039(2) -0.0006(15) 0.0054(17) -0.0011(16)
C28 0.039(3) 0.036(2) 0.043(3) 0.008(2) 0.000(2) -0.003(2)
C29 0.027(3) 0.034(3) 0.069(4) 0.003(2) -0.002(2) 0.001(2)
C30 0.037(3) 0.032(3) 0.081(5) -0.002(3) 0.004(3) 0.009(2)
C31 0.046(4) 0.034(3) 0.050(3) -0.009(2) 0.007(2) 0.014(2)
C32 0.029(3) 0.028(2) 0.043(2) 0.0004(18) 0.0035(19) -0.0038(18)
N33 0.032(2) 0.0234(18) 0.042(2) 0.0054(15) 0.0012(17) -0.0004(16)
C34 0.032(3) 0.037(3) 0.049(3) -0.005(2) 0.003(2) -0.006(2)
C35 0.038(3) 0.036(3) 0.058(3) -0.009(2) 0.003(3) 0.002(2)
C36 0.043(4) 0.035(3) 0.054(3) 0.008(2) -0.001(3) 0.005(2)
C37 0.038(3) 0.031(2) 0.048(3) 0.004(2) -0.002(2) -0.002(2)
B38 0.067(6) 0.051(4) 0.049(4) 0.003(3) 0.022(4) -0.005(4)
F39 0.102(4) 0.066(3) 0.049(2) -0.0152(18) 0.024(2) -0.027(3)
F40 0.134(5) 0.082(3) 0.079(3) 0.031(3) 0.053(3) 0.054(4)
F41 0.052(2) 0.059(2) 0.0492(19) -0.0083(16) 0.0146(16) -0.0083(17)
F42 0.060(3) 0.083(3) 0.074(3) 0.014(2) -0.001(2) -0.024(2)

loop_
_atom_type_symbol
_atom_type_description
_atom_type_scat_dispersion_real
_atom_type_scat_dispersion_imag
_atom_type_scat_source
C C 0.0033 0.0016 'International Tables Vol C Tables 4.2.6.8 and 6.1.1.4'
H H 0.0000 0.0000 'International Tables Vol C Tables 4.2.6.8 and 6.1.1.4'
B B 0.0013 0.0007 'International Tables Vol C Tables 4.2.6.8 and 6.1.1.4'
N N 0.0061 0.0033 'International Tables Vol C Tables 4.2.6.8 and 6.1.1.4'
F F 0.0171 0.0103 'International Tables Vol C Tables 4.2.6.8 and 6.1.1.4'
Cu Cu 0.3201 1.2651 'International Tables Vol C Tables 4.2.6.8 and 6.1.1.4'

loop_
_geom_angle_atom_site_label_1
_geom_angle_atom_site_label_2
_geom_angle_atom_site_label_3
_geom_angle
N20 Cu1 N2 178.0(3)
N20 Cu1 N27 77.26(17)
N2 Cu1 N27 101.86(16)
N20 Cu1 N9 101.19(19)
N2 Cu1 N9 77.04(18)
N27 Cu1 N9 93.18(16)
N20 Cu1 N33 77.42(17)
N2 Cu1 N33 103.54(16)
N27 Cu1 N33 154.50(16)
N9 Cu1 N33 94.60(16)
N20 Cu1 N15 104.71(19)
N2 Cu1 N15 77.04(19)
N27 Cu1 N15 91.13(16)
N9 Cu1 N15 154.07(17)
N33 Cu1 N15 92.39(16)
C7 N2 C3 124.4(5)
C7 N2 Cu1 118.1(4)
C3 N2 Cu1 117.4(4)
N2 C3 C4 118.5(5)
N2 C3 C8 117.0(5)
C4 C3 C8 124.5(5)
C3 C4 C5 118.9(6)
C6 C5 C4 119.7(6)
C5 C6 C7 119.1(6)
N2 C7 C6 119.4(6)
N2 C7 C14 116.1(5)
C6 C7 C14 124.5(5)
N9 C8 C13 121.9(5)
N9 C8 C3 114.6(5)
C13 C8 C3 123.5(5)
C8 N9 C10 118.8(5)
C8 N9 Cu1 113.8(4)
C10 N9 Cu1 127.3(4)
N9 C10 C11 122.3(5)
C12 C11 C10 118.5(5)
C11 C12 C13 120.3(6)
C12 C13 C8 118.2(5)
N15 C14 C19 121.3(5)
N15 C14 C7 116.2(4)
C19 C14 C7 122.5(5)
C16 N15 C14 119.3(5)
C16 N15 Cu1 128.4(4)
C14 N15 Cu1 112.1(3)
N15 C16 C17 122.6(5)
C18 C17 C16 117.4(6)
C17 C18 C19 121.3(6)
C18 C19 C14 118.1(6)
C25 N20 C21 117.0(6)
C25 N20 Cu1 121.3(4)
C21 N20 Cu1 121.7(4)
N20 C21 C22 123.3(5)
N20 C21 C26 111.9(5)
C22 C21 C26 124.8(5)
C21 C22 C23 118.7(5)
C24 C23 C22 119.7(5)
C23 C24 C25 118.5(5)
N20 C25 C24 122.8(5)
N20 C25 C32 112.2(5)
C24 C25 C32 125.0(5)
N27 C26 C31 121.7(5)
N27 C26 C21 115.9(4)
C31 C26 C21 122.4(5)
C26 N27 C28 119.9(4)
C26 N27 Cu1 113.1(3)
C28 N27 Cu1 127.0(4)
N27 C28 C29 121.9(5)
C30 C29 C28 117.7(6)
C29 C30 C31 120.7(5)
C26 C31 C30 118.1(5)
N33 C32 C37 120.4(5)
N33 C32 C25 117.3(4)
C37 C32 C25 122.3(5)
C32 N33 C34 120.8(4)
C32 N33 Cu1 111.5(3)
C34 N33 Cu1 127.7(4)
N33 C34 C35 122.2(5)
C36 C35 C34 118.5(6)
C35 C36 C37 119.5(5)
C36 C37 C32 118.5(5)
F39 B38 F41 111.3(8)
F39 B38 F42 109.2(6)
F41 B38 F42 107.7(6)
F39 B38 F40 110.2(6)
F41 B38 F40 108.5(6)
F42 B38 F40 109.9(8)
F46A B43A F45A 111.9(10)
F46A B43A F44A 109.2(10)
F45A B43A F44A 111.4(11)
F46A B43A F47A 112.1(11)
F45A B43A F47A 105.8(11)
F44A B43A F47A 106.3(10)
F46B B43B F47B 114.9(13)
F46B B43B F44B 107.9(12)
F47B B43B F44B 106.0(12)
F46B B43B F45B 113.9(12)
F47B B43B F45B 107.9(11)
F44B B43B F45B 105.5(12)

loop_
_geom_bond_atom_site_label_1
_geom_bond_atom_site_label_2
_geom_bond_distance
Cu1 N20 1.976(8)
Cu1 N2 2.079(4)
Cu1 N27 2.205(4)
Cu1 N9 2.206(5)
Cu1 N33 2.228(4)
Cu1 N15 2.237(5)
N2 C7 1.346(8)
N2 C3 1.354(8)
C3 C4 1.402(8)
C3 C8 1.485(7)
C4 C5 1.440(9)
C5 C6 1.387(10)
C6 C7 1.409(9)
C7 C14 1.494(8)
C8 N9 1.368(7)
C8 C13 1.423(8)
N9 C10 1.369(7)
C10 C11 1.410(9)
C11 C12 1.399(9)
C12 C13 1.404(8)
C14 N15 1.361(7)
C14 C19 1.413(7)
N15 C16 1.357(8)
C16 C17 1.408(9)
C17 C18 1.385(11)
C18 C19 1.397(10)
N20 C25 1.385(7)
N20 C21 1.387(7)
C21 C22 1.401(8)
C21 C26 1.508(7)
C22 C23 1.411(9)
C23 C24 1.408(9)
C24 C25 1.419(8)
C25 C32 1.494(7)
C26 N27 1.347(7)
C26 C31 1.411(7)
N27 C28 1.364(7)
C28 C29 1.426(9)
C29 C30 1.380(10)
C30 C31 1.418(9)
C32 N33 1.346(7)
C32 C37 1.444(7)
N33 C34 1.362(7)
C34 C35 1.406(8)
C35 C36 1.404(9)
C36 C37 1.417(9)
B38 F39 1.391(10)
B38 F41 1.405(9)
B38 F42 1.411(10)
B38 F40 1.425(10)
B43A F46A 1.397(13)
B43A F45A 1.398(14)
B43A F44A 1.402(15)
B43A F47A 1.423(14)
B43B F46B 1.356(15)
B43B F44B 1.422(16)
B43B F47B 1.392(16)
B43B F45B 1.447(14)
